data_4101383
loop_
_publ_author_name
'Heiden, Zachariah M'
'Rauchfuss, Thomas B'

_publ_contact_author
; 
Scott R. Wilson 
University of Illinois 
School of Chemical Sciences, Box 59-1 
505 South Mathews Avenue 
Urbana, Illinois  61801 
USA 
;
_publ_section_title
;
 Proton-induced lewis acidity of unsaturated iridium amides.
;
_journal_issue 40
_journal_name_full 'Journal of the American Chemical Society'
_journal_page_first 13048
_journal_page_last 13049
_journal_paper_doi 10.1021/ja0653831
_journal_volume 128
_journal_year 2006
_chemical_formula_moiety
; 
C32 H12 B F24, C31 H36 Ir N2 O2 S, 2.5(C4 H10 O), H2 O 
;
_chemical_formula_sum 'C73 H75 B F24 Ir N2 O5.5 S'
_chemical_formula_weight 1759.42
_chemical_name_systematic
; 
? 
;
_space_group_IT_number 14
_symmetry_cell_setting monoclinic
_symmetry_space_group_name_Hall '-P 2ybc'
_symmetry_space_group_name_H-M 'P 1 21/c 1'
_atom_sites_solution_hydrogens geom
_atom_sites_solution_primary direct
_atom_sites_solution_secondary difmap
_audit_creation_method SHELXL-97
_audit_update_record
; 
2006-08-17   text and data added, zmh 
;
_cell_angle_alpha 90.00
_cell_angle_beta 103.430(4)
_cell_angle_gamma 90.00
_cell_formula_units_Z 4
_cell_length_a 21.585(5)
_cell_length_b 25.611(6)
_cell_length_c 15.358(4)
_cell_measurement_reflns_used 1021
_cell_measurement_temperature 193(2)
_cell_measurement_theta_max 20.49
_cell_measurement_theta_min 2.51
_cell_volume 8258(3)
_computing_cell_refinement 'SAINT V6.22 (Bruker, 2001)'
_computing_data_collection 'SMART V5.625 (Bruker, 2001)'
_computing_data_reduction 'SAINT V6.22 (Bruker, 2001)'
_computing_molecular_graphics 'SHELXTL V6.12 (Bruker, 2001)'
_computing_publication_material 'XCIF (Bruker, 2001)'
_computing_structure_refinement 'SHELXTL V6.12 (Bruker, 2001)'
_computing_structure_solution 'SHELXTL V6.12 (Bruker, 2001)'
_diffrn_ambient_temperature 193(2)
_diffrn_measured_fraction_theta_full 0.996
_diffrn_measured_fraction_theta_max 0.996
_diffrn_measurement_device 'Siemens Platform/CCD'
_diffrn_measurement_method 'profile data from \w scans'
_diffrn_radiation_monochromator graphite
_diffrn_radiation_source 'normal-focus sealed tube'
_diffrn_radiation_type MoK\a
_diffrn_radiation_wavelength 0.71073
_diffrn_radiation_wavelength_id g76lasxt
_diffrn_reflns_av_R_equivalents 0.0711
_diffrn_reflns_av_sigmaI/netI 0.0650
_diffrn_reflns_limit_h_max 26
_diffrn_reflns_limit_h_min -26
_diffrn_reflns_limit_k_max 30
_diffrn_reflns_limit_k_min -30
_diffrn_reflns_limit_l_max 17
_diffrn_reflns_limit_l_min -18
_diffrn_reflns_number 64869
_diffrn_reflns_theta_full 25.40
_diffrn_reflns_theta_max 25.40
_diffrn_reflns_theta_min 1.68
_exptl_absorpt_coefficient_mu 1.743
_exptl_absorpt_correction_T_max 0.6871
_exptl_absorpt_correction_T_min 0.5063
_exptl_absorpt_correction_type integration
_exptl_absorpt_process_details 'SHELXTL/XPREP (Bruker, 2001)'
_exptl_crystal_colour Red
_exptl_crystal_density_diffrn 1.415
_exptl_crystal_density_method 'not measured'
_exptl_crystal_description Prism
_exptl_crystal_F_000 3540
_exptl_crystal_id g76lasxt
_exptl_crystal_preparation
; 
The data crystal was mounted using oil (Parantone-N, Exxon) to a 
0.3 mm cryo-loop (Hampton Research) with the (1 0 1) scattering planes 
roughly normal to the spindle axis. 
;
_exptl_crystal_size_max 0.37
_exptl_crystal_size_mid 0.34
_exptl_crystal_size_min 0.31
_refine_diff_density_max 1.982
_refine_diff_density_min -0.559
_refine_diff_density_rms 0.105
_refine_ls_extinction_method none
_refine_ls_goodness_of_fit_ref 1.099
_refine_ls_hydrogen_treatment noref
_refine_ls_matrix_type full
_refine_ls_number_parameters 1487
_refine_ls_number_reflns 15140
_refine_ls_number_restraints 3898
_refine_ls_restrained_S_all 1.031
_refine_ls_R_factor_all 0.0907
_refine_ls_R_factor_gt 0.0499
_refine_ls_shift/su_max 0.041
_refine_ls_shift/su_mean 0.001
_refine_ls_structure_factor_coef Fsqd
_refine_ls_weighting_details 'calc w=1/[\s^2^(Fo^2^)+(0.0520P)^2^+18.1582P] where P=(Fo^2^+2Fc^2^)/3'
_refine_ls_weighting_scheme calc
_refine_ls_wR_factor_gt 0.1151
_refine_ls_wR_factor_ref 0.1310
_reflns_number_gt 10123
_reflns_number_total 15140
_reflns_threshold_expression >2sigma(I)
_cod_data_source_file ja0653831si20060824_042659.cif
_cod_data_source_block g76lasxt
_cod_depositor_comments
;
The following automatic conversions were performed:
'_symmetry_cell_setting' value 'Monoclinic' changed to 'monoclinic'
according to '/home/saulius/struct/CIF-dictionaries/cif_core.dic'
dictionary named 'cif_core.dic' version 2.4.1 from 2010-06-29.

Automatic conversion script
Id: cif_fix_enum 1527 2010-12-29 10:47:43Z saulius 
;
_cod_original_sg_symbol_Hall '-P 2ybc '
_cod_original_sg_symbol_H-M 'P 21/c  '
_cod_original_formula_sum 'C73 H75 B F24 Ir N2 O5.50 S'
_cod_database_code 4101383

loop_
_symmetry_equiv_pos_as_xyz
'x, y, z'
'-x, y+1/2, -z+1/2'
'-x, -y, -z'
'x, -y-1/2, z-1/2'

loop_
_atom_site_label
_atom_site_type_symbol
_atom_site_fract_x
_atom_site_fract_y
_atom_site_fract_z
_atom_site_U_iso_or_equiv
_atom_site_adp_type
_atom_site_occupancy
_atom_site_symmetry_multiplicity
_atom_site_calc_flag
_atom_site_refinement_flags
_atom_site_disorder_assembly
_atom_site_disorder_group
Ir1 Ir 0.232381(10) 0.287183(9) 0.419698(13) 0.03597(7) Uani 1 1 d . . .
S1 S 0.30662(6) 0.28511(6) 0.25800(8) 0.0371(3) Uani 1 1 d . . .
O1 O 0.26656(18) 0.33023(16) 0.2334(2) 0.0483(10) Uani 1 1 d . . .
O2 O 0.30367(17) 0.24408(16) 0.1914(2) 0.0440(10) Uani 1 1 d . . .
N1 N 0.2905(2) 0.25998(18) 0.3476(3) 0.0345(10) Uani 1 1 d . . .
N2 N 0.2804(2) 0.22796(19) 0.5029(3) 0.0384(11) Uani 1 1 d D . .
H2A H 0.294(2) 0.2388(19) 0.5613(17) 0.046 Uiso 1 1 d D . .
H2B H 0.255(2) 0.1996(15) 0.507(3) 0.046 Uiso 1 1 d D . .
C1 C 0.2002(3) 0.3674(2) 0.4029(4) 0.0427(14) Uani 1 1 d . . .
C2 C 0.2065(2) 0.3502(2) 0.4960(3) 0.0406(14) Uani 1 1 d . . .
C3 C 0.1632(2) 0.3086(2) 0.4952(4) 0.0431(14) Uani 1 1 d D . .
C4 C 0.1323(3) 0.2977(2) 0.4047(4) 0.0457(16) Uani 1 1 d . . .
C5 C 0.1534(3) 0.3360(3) 0.3475(4) 0.0477(16) Uani 1 1 d . . .
C6 C 0.2343(3) 0.4130(3) 0.3758(5) 0.0580(18) Uani 1 1 d . . .
H6A H 0.2334 0.4105 0.3119 0.087 Uiso 1 1 calc R . .
H6B H 0.2785 0.4132 0.4105 0.087 Uiso 1 1 calc R . .
H6C H 0.2132 0.4453 0.3872 0.087 Uiso 1 1 calc R . .
C7 C 0.2487(3) 0.3758(3) 0.5755(4) 0.0540(17) Uani 1 1 d . . .
H7A H 0.2275 0.4070 0.5917 0.081 Uiso 1 1 calc R . .
H7B H 0.2889 0.3859 0.5609 0.081 Uiso 1 1 calc R . .
H7C H 0.2573 0.3514 0.6259 0.081 Uiso 1 1 calc R . .
C8 C 0.1527(3) 0.2807(2) 0.5775(4) 0.0421(14) Uani 1 1 d D . .
H8A H 0.1886 0.2877 0.6283 0.063 Uiso 1 1 calc R . .
H8B H 0.1494 0.2431 0.5661 0.063 Uiso 1 1 calc R . .
H8C H 0.1133 0.2934 0.5915 0.063 Uiso 1 1 calc R . .
C9 C 0.0830(3) 0.2574(3) 0.3741(4) 0.0636(19) Uani 1 1 d . . .
H9A H 0.0930 0.2264 0.4123 0.095 Uiso 1 1 calc R . .
H9B H 0.0821 0.2479 0.3120 0.095 Uiso 1 1 calc R . .
H9C H 0.0413 0.2712 0.3778 0.095 Uiso 1 1 calc R . .
C10 C 0.1262(3) 0.3405(3) 0.2480(4) 0.063(2) Uani 1 1 d . . .
H10A H 0.0832 0.3554 0.2370 0.094 Uiso 1 1 calc R . .
H10B H 0.1243 0.3058 0.2206 0.094 Uiso 1 1 calc R . .
H10C H 0.1535 0.3633 0.2218 0.094 Uiso 1 1 calc R . .
C11 C 0.3978(3) 0.2413(3) 0.5154(4) 0.0475(15) Uani 1 1 d . . .
C12 C 0.3980(3) 0.2903(3) 0.5504(4) 0.0554(17) Uani 1 1 d . . .
H12 H 0.3587 0.3074 0.5490 0.066 Uiso 1 1 calc R . .
C13 C 0.4550(4) 0.3153(3) 0.5880(5) 0.077(2) Uani 1 1 d D . .
H13 H 0.4545 0.3486 0.6150 0.092 Uiso 1 1 calc R . .
C14 C 0.5114(4) 0.2924(4) 0.5864(6) 0.091(3) Uani 1 1 d . . .
H14 H 0.5503 0.3101 0.6105 0.110 Uiso 1 1 calc R . .
C15 C 0.5121(4) 0.2446(5) 0.5506(6) 0.092(3) Uani 1 1 d . . .
H15 H 0.5517 0.2286 0.5498 0.111 Uiso 1 1 calc R . .
C16 C 0.4565(3) 0.2186(3) 0.5151(5) 0.073(2) Uani 1 1 d . . .
H16 H 0.4578 0.1848 0.4900 0.088 Uiso 1 1 calc R . .
C17 C 0.2795(3) 0.1617(2) 0.3388(4) 0.0498(16) Uani 1 1 d . . .
C18 C 0.2136(3) 0.1632(3) 0.3138(4) 0.0617(19) Uani 1 1 d . . .
H18 H 0.1923 0.1956 0.3143 0.074 Uiso 1 1 calc R . .
C19 C 0.1782(4) 0.1181(4) 0.2881(5) 0.079(2) Uani 1 1 d . . .
H19 H 0.1331 0.1200 0.2716 0.095 Uiso 1 1 calc R . .
C20 C 0.2078(6) 0.0708(4) 0.2861(5) 0.097(3) Uani 1 1 d . . .
H20 H 0.1836 0.0401 0.2683 0.116 Uiso 1 1 calc R . .
C21 C 0.2730(6) 0.0690(3) 0.3105(6) 0.103(3) Uani 1 1 d . . .
H21 H 0.2939 0.0364 0.3097 0.124 Uiso 1 1 calc R . .
C22 C 0.3091(4) 0.1136(3) 0.3362(5) 0.081(2) Uani 1 1 d . . .
H22 H 0.3542 0.1114 0.3522 0.097 Uiso 1 1 calc R . .
C23 C 0.3864(3) 0.3055(2) 0.2899(4) 0.0392(14) Uani 1 1 d . . .
C24 C 0.4015(3) 0.3505(3) 0.3390(5) 0.065(2) Uani 1 1 d . . .
H24 H 0.3689 0.3709 0.3545 0.078 Uiso 1 1 calc R . .
C25 C 0.4642(3) 0.3657(3) 0.3657(6) 0.082(2) Uani 1 1 d . . .
H25 H 0.4745 0.3968 0.3997 0.098 Uiso 1 1 calc R . .
C26 C 0.5122(3) 0.3369(3) 0.3441(5) 0.067(2) Uani 1 1 d . . .
C27 C 0.4964(3) 0.2927(3) 0.2946(5) 0.068(2) Uani 1 1 d . . .
H27 H 0.5292 0.2725 0.2791 0.082 Uiso 1 1 calc R . .
C28 C 0.4340(3) 0.2765(3) 0.2663(4) 0.0571(18) Uani 1 1 d . . .
H28 H 0.4239 0.2458 0.2312 0.068 Uiso 1 1 calc R . .
C29 C 0.5811(4) 0.3541(4) 0.3753(7) 0.110(3) Uani 1 1 d . . .
H29A H 0.5872 0.3872 0.3463 0.166 Uiso 1 1 calc R . .
H29B H 0.6090 0.3274 0.3593 0.166 Uiso 1 1 calc R . .
H29C H 0.5915 0.3589 0.4404 0.166 Uiso 1 1 calc R . .
C30 C 0.3385(3) 0.2090(2) 0.4770(3) 0.0420(13) Uani 1 1 d . . .
H30 H 0.3467 0.1722 0.4985 0.050 Uiso 1 1 calc R . .
C31 C 0.3216(3) 0.2086(2) 0.3740(3) 0.0430(14) Uani 1 1 d . . .
H31 H 0.3617 0.2064 0.3521 0.052 Uiso 1 1 calc R . .
C32 C 0.21375(17) 0.58404(16) 0.64165(19) 0.0495(16) Uani 1 1 d G . .
C33 C 0.15783(13) 0.58764(16) 0.6715(2) 0.0556(17) Uani 1 1 d G A .
H33 H 0.1178 0.5865 0.6297 0.067 Uiso 1 1 calc R . .
C34 C 0.16055(15) 0.59285(17) 0.7624(2) 0.0664(16) Uani 1 1 d GDU . .
C35 C 0.21919(19) 0.59446(16) 0.82345(19) 0.0639(19) Uani 1 1 d G A .
H35 H 0.2210 0.5980 0.8856 0.077 Uiso 1 1 calc R . .
C36 C 0.27511(15) 0.59086(16) 0.7936(2) 0.0635(16) Uani 1 1 d GDU . .
C37 C 0.27239(14) 0.58565(16) 0.7027(2) 0.0531(17) Uani 1 1 d G A .
H37 H 0.3106 0.5832 0.6823 0.064 Uiso 1 1 calc R . .
C38 C 0.1007(4) 0.5987(3) 0.7938(6) 0.0795(18) Uani 0.2955(4) 1 d PDU A 1
F1 F 0.0515(4) 0.6144(5) 0.7277(7) 0.079(2) Uani 0.2955(4) 1 d PDU A 1
F2 F 0.1056(5) 0.6332(4) 0.8603(7) 0.082(2) Uani 0.2955(4) 1 d PDU A 1
F3 F 0.0826(5) 0.5531(4) 0.8242(8) 0.084(2) Uani 0.2955(4) 1 d PDU A 1
C38A C 0.1035(5) 0.6062(5) 0.7959(8) 0.079(2) Uani 0.1449(19) 1 d PDU A 2
F1A F 0.1182(8) 0.6164(9) 0.8849(8) 0.081(3) Uani 0.1449(19) 1 d PDU A 2
F2A F 0.0599(6) 0.5682(7) 0.7826(16) 0.080(2) Uani 0.1449(19) 1 d PDU A 2
F3A F 0.0737(7) 0.6494(6) 0.7562(14) 0.081(2) Uani 0.1449(19) 1 d PDU A 2
C38B C 0.1005(3) 0.5915(3) 0.7928(5) 0.0797(17) Uani 0.560(2) 1 d PDU A 3
F1B F 0.0559(3) 0.6244(3) 0.7458(5) 0.0786(18) Uani 0.560(2) 1 d PDU A 3
F2B F 0.1072(3) 0.6037(3) 0.8791(4) 0.0862(19) Uani 0.560(2) 1 d PDU A 3
F3B F 0.0731(3) 0.5435(2) 0.7820(5) 0.0811(19) Uani 0.560(2) 1 d PDU A 3
C39 C 0.3376(3) 0.5927(3) 0.8586(5) 0.0783(17) Uani 0.5188(4) 1 d PDU A 1
F4 F 0.3721(3) 0.5491(3) 0.8536(6) 0.081(2) Uani 0.5188(4) 1 d PDU A 1
F5 F 0.3336(4) 0.5973(3) 0.9436(3) 0.0827(19) Uani 0.5188(4) 1 d PDU A 1
F6 F 0.3731(3) 0.6331(3) 0.8414(5) 0.082(2) Uani 0.5188(4) 1 d PDU A 1
C39A C 0.3384(4) 0.5904(5) 0.8568(7) 0.0789(19) Uani 0.1537(19) 1 d PDU A 2
F4A F 0.3418(8) 0.6244(7) 0.9254(9) 0.081(2) Uani 0.1537(19) 1 d PDU A 2
F5A F 0.3861(4) 0.6027(9) 0.8186(12) 0.080(2) Uani 0.1537(19) 1 d PDU A 2
F6A F 0.3530(8) 0.5431(5) 0.8953(13) 0.080(2) Uani 0.1537(19) 1 d PDU A 2
C39B C 0.3382(4) 0.5913(4) 0.8572(6) 0.0788(19) Uani 0.3274(19) 1 d PDU A 3
F4B F 0.3359(5) 0.5720(5) 0.9385(5) 0.082(2) Uani 0.3274(19) 1 d PDU A 3
F5B F 0.3631(5) 0.6391(3) 0.8710(8) 0.080(2) Uani 0.3274(19) 1 d PDU A 3
F6B F 0.3812(4) 0.5619(5) 0.8279(8) 0.080(2) Uani 0.3274(19) 1 d PDU A 3
C40 C 0.15310(15) 0.53760(13) 0.4772(2) 0.0479(15) Uani 1 1 d G . .
C41 C 0.12813(16) 0.49814(15) 0.52101(18) 0.0463(15) Uani 1 1 d G B .
H41 H 0.1398 0.4959 0.5845 0.056 Uiso 1 1 calc R . .
C42 C 0.08615(16) 0.46192(13) 0.4719(2) 0.0490(13) Uani 1 1 d GDU . .
C43 C 0.06914(16) 0.46517(14) 0.3791(2) 0.0565(17) Uani 1 1 d G B .
H42 H 0.0405 0.4404 0.3455 0.068 Uiso 1 1 calc R . .
C44 C 0.09411(18) 0.50463(16) 0.33531(18) 0.0631(16) Uani 1 1 d GDU . .
C45 C 0.13609(17) 0.54085(13) 0.3844(2) 0.0506(16) Uani 1 1 d G B .
H45 H 0.1532 0.5678 0.3545 0.061 Uiso 1 1 calc R . .
C46 C 0.0559(3) 0.4203(3) 0.5139(5) 0.0563(16) Uani 0.4401(4) 1 d PDU B 1
F7 F 0.0922(4) 0.4068(3) 0.5952(4) 0.061(2) Uani 0.4401(4) 1 d PDU B 1
F8 F 0.0452(4) 0.3764(2) 0.4658(6) 0.0610(19) Uani 0.4401(4) 1 d PDU B 1
F9 F -0.0009(3) 0.4357(3) 0.5278(6) 0.0578(18) Uani 0.4401(4) 1 d PDU B 1
C46A C 0.0525(5) 0.4321(4) 0.5292(7) 0.0576(19) Uani 0.1248(18) 1 d PDU B 2
F7A F -0.0065(5) 0.4171(7) 0.4844(11) 0.059(2) Uani 0.1248(18) 1 d PDU B 2
F8A F 0.0450(9) 0.4581(6) 0.6015(8) 0.060(2) Uani 0.1248(18) 1 d PDU B 2
F9A F 0.0832(8) 0.3875(5) 0.5609(12) 0.059(2) Uani 0.1248(18) 1 d PDU B 2
C46B C 0.0576(4) 0.4220(3) 0.5201(5) 0.0568(16) Uani 0.4351(19) 1 d PDU B 3
F7B F 0.1026(3) 0.3968(3) 0.5823(5) 0.0548(19) Uani 0.4351(19) 1 d PDU B 3
F8B F 0.0246(4) 0.3851(3) 0.4675(6) 0.0626(19) Uani 0.4351(19) 1 d PDU B 3
F9B F 0.0168(3) 0.4431(3) 0.5655(5) 0.0591(18) Uani 0.4351(19) 1 d PDU B 3
C47 C 0.0840(4) 0.5048(4) 0.2362(5) 0.0807(19) Uani 0.3084(4) 1 d PDU B 1
F10 F 0.0434(6) 0.4667(4) 0.1967(6) 0.084(2) Uani 0.3084(4) 1 d PDU B 1
F11 F 0.1375(4) 0.4978(5) 0.2078(6) 0.082(2) Uani 0.3084(4) 1 d PDU B 1
F12 F 0.0583(6) 0.5503(4) 0.2003(6) 0.087(2) Uani 0.3084(4) 1 d PDU B 1
C47A C 0.0665(5) 0.5184(4) 0.2401(5) 0.081(2) Uani 0.2574(19) 1 d PDU B 2
F10A F 0.1068(6) 0.5473(5) 0.2039(7) 0.083(2) Uani 0.2574(19) 1 d PDU B 2
F11A F 0.0128(5) 0.5462(6) 0.2285(8) 0.088(3) Uani 0.2574(19) 1 d PDU B 2
F12A F 0.0522(8) 0.4759(5) 0.1870(6) 0.083(2) Uani 0.2574(19) 1 d PDU B 2
C47B C 0.0790(4) 0.5049(3) 0.2359(5) 0.0805(19) Uani 0.434(2) 1 d PDU B 3
F10B F 0.0672(5) 0.4563(3) 0.2010(5) 0.083(2) Uani 0.434(2) 1 d PDU B 3
F11B F 0.1252(4) 0.5249(4) 0.2015(5) 0.083(2) Uani 0.434(2) 1 d PDU B 3
F12B F 0.0263(4) 0.5335(4) 0.2015(5) 0.085(2) Uani 0.434(2) 1 d PDU B 3
C48 C 0.18783(19) 0.64264(13) 0.4956(3) 0.0535(16) Uani 1 1 d G . .
C49 C 0.12501(16) 0.65689(15) 0.4593(3) 0.0623(19) Uani 1 1 d G C .
H49 H 0.0925 0.6311 0.4485 0.075 Uiso 1 1 calc R . .
C50 C 0.10979(17) 0.70887(17) 0.4387(3) 0.0798(19) Uani 1 1 d GDU . .
C51 C 0.1574(2) 0.74660(13) 0.4544(4) 0.092(3) Uani 1 1 d G C .
H51 H 0.1470 0.7821 0.4403 0.110 Uiso 1 1 calc R . .
C52 C 0.2202(2) 0.73234(16) 0.4908(4) 0.128(2) Uani 1 1 d GDU . .
C53 C 0.23543(15) 0.68036(17) 0.5114(4) 0.079(2) Uani 1 1 d G C .
H53 H 0.2784 0.6706 0.5362 0.095 Uiso 1 1 calc R . .
C54 C 0.0429(4) 0.7244(3) 0.4033(6) 0.105(2) Uani 0.5636(4) 1 d PDU C 1
F13 F 0.0054(3) 0.6839(3) 0.3655(6) 0.107(2) Uani 0.5636(4) 1 d PDU C 1
F14 F 0.0347(4) 0.7616(3) 0.3409(5) 0.111(2) Uani 0.5636(4) 1 d PDU C 1
F15 F 0.0149(3) 0.7421(4) 0.4682(5) 0.119(2) Uani 0.5636(4) 1 d PDU C 1
C54A C 0.0426(4) 0.7241(3) 0.4057(6) 0.105(2) Uani 0.4364(4) 1 d PDU C 2
F13A F 0.0143(4) 0.6980(4) 0.3301(6) 0.118(3) Uani 0.4364(4) 1 d PDU C 2
F14A F 0.0341(4) 0.7748(3) 0.3871(8) 0.112(3) Uani 0.4364(4) 1 d PDU C 2
F15A F 0.0073(4) 0.7130(4) 0.4658(7) 0.110(3) Uani 0.4364(4) 1 d PDU C 2
C55 C 0.2748(4) 0.7687(3) 0.5171(7) 0.145(2) Uani 0.3991(4) 1 d PDU C 1
F16 F 0.2626(5) 0.8168(3) 0.4801(9) 0.148(3) Uani 0.3991(4) 1 d PDU C 1
F17 F 0.3275(4) 0.7522(4) 0.4934(10) 0.142(3) Uani 0.3991(4) 1 d PDU C 1
F18 F 0.2916(6) 0.7765(5) 0.6069(6) 0.148(3) Uani 0.3991(4) 1 d PDU C 1
C55A C 0.2608(5) 0.7784(4) 0.4853(8) 0.144(2) Uani 0.2787(19) 1 d PDU C 2
F16A F 0.3215(4) 0.7723(6) 0.5336(12) 0.145(3) Uani 0.2787(19) 1 d PDU C 2
F17A F 0.2390(8) 0.8223(3) 0.5151(13) 0.146(3) Uani 0.2787(19) 1 d PDU C 2
F18A F 0.2660(8) 0.7888(6) 0.4007(9) 0.147(3) Uani 0.2787(19) 1 d PDU C 2
C55B C 0.2739(4) 0.7699(4) 0.5061(8) 0.144(2) Uani 0.322(2) 1 d PDU C 3
F16B F 0.2553(6) 0.8193(3) 0.5189(13) 0.147(3) Uani 0.322(2) 1 d PDU C 3
F17B F 0.3031(6) 0.7719(6) 0.4383(10) 0.145(3) Uani 0.322(2) 1 d PDU C 3
F18B F 0.3200(5) 0.7586(6) 0.5802(10) 0.146(3) Uani 0.322(2) 1 d PDU C 3
C56 C 0.27476(16) 0.56142(17) 0.5023(3) 0.0583(18) Uani 1 1 d G . .
C57 C 0.31496(19) 0.52501(17) 0.5540(3) 0.0634(19) Uani 1 1 d G D .
H57 H 0.3061 0.5124 0.6080 0.076 Uiso 1 1 calc R . .
C58 C 0.36812(18) 0.50697(17) 0.5265(4) 0.0892(19) Uani 1 1 d GDU . .
C59 C 0.38108(19) 0.5253(2) 0.4475(4) 0.099(3) Uani 1 1 d G D .
H59 H 0.4174 0.5130 0.4287 0.119 Uiso 1 1 calc R . .
C60 C 0.3409(2) 0.5618(2) 0.3958(3) 0.108(2) Uani 1 1 d GDU . .
C61 C 0.2877(2) 0.57979(18) 0.4232(3) 0.073(2) Uani 1 1 d G D .
H61 H 0.2602 0.6047 0.3880 0.088 Uiso 1 1 calc R . .
C62 C 0.4144(4) 0.4747(4) 0.5908(6) 0.104(2) Uani 0.3786(4) 1 d PDU D 1
F19 F 0.4602(4) 0.4533(4) 0.5541(7) 0.107(2) Uani 0.3786(4) 1 d PDU D 1
F20 F 0.3874(5) 0.4345(4) 0.6244(8) 0.108(2) Uani 0.3786(4) 1 d PDU D 1
F21 F 0.4467(5) 0.5017(4) 0.6629(6) 0.111(2) Uani 0.3786(4) 1 d PDU D 1
C62A C 0.4073(5) 0.4643(4) 0.5746(7) 0.104(2) Uani 0.2727(19) 1 d PDU D 2
F19A F 0.3960(8) 0.4557(6) 0.6568(7) 0.108(2) Uani 0.2727(19) 1 d PDU D 2
F20A F 0.4699(3) 0.4720(5) 0.5879(12) 0.108(2) Uani 0.2727(19) 1 d PDU D 2
F21A F 0.3943(7) 0.4185(3) 0.5297(10) 0.109(3) Uani 0.2727(19) 1 d PDU D 2
C62B C 0.4154(4) 0.4722(4) 0.5830(6) 0.104(2) Uani 0.3487(19) 1 d PDU D 3
F19B F 0.4371(5) 0.4352(4) 0.5339(8) 0.110(2) Uani 0.3487(19) 1 d PDU D 3
F20B F 0.3930(6) 0.4464(5) 0.6450(7) 0.107(2) Uani 0.3487(19) 1 d PDU D 3
F21B F 0.4677(4) 0.4982(5) 0.6276(8) 0.104(2) Uani 0.3487(19) 1 d PDU D 3
C63 C 0.3555(4) 0.5750(4) 0.3082(6) 0.133(2) Uani 0.4985(4) 1 d PDU D 1
F22 F 0.3063(4) 0.5992(5) 0.2521(5) 0.141(3) Uani 0.4985(4) 1 d PDU D 1
F23 F 0.3699(6) 0.5337(4) 0.2638(6) 0.144(3) Uani 0.4985(4) 1 d PDU D 1
F24 F 0.4060(5) 0.6077(4) 0.3193(6) 0.139(3) Uani 0.4985(4) 1 d PDU D 1
C63A C 0.3512(4) 0.5816(4) 0.3090(6) 0.134(2) Uani 0.5015(4) 1 d PDU D 2
F22A F 0.4092(4) 0.5681(5) 0.2967(7) 0.145(3) Uani 0.5015(4) 1 d PDU D 2
F23A F 0.3474(5) 0.6335(3) 0.3006(6) 0.132(2) Uani 0.5015(4) 1 d PDU D 2
F24A F 0.3083(5) 0.5620(5) 0.2380(5) 0.146(3) Uani 0.5015(4) 1 d PDU D 2
B1 B 0.2076(3) 0.5815(3) 0.5303(5) 0.0513(19) Uani 1 1 d . . .
O3 O 0.2026(3) 0.1512(2) 0.5476(3) 0.0878(18) Uani 1 1 d D . .
H3A H 0.200(3) 0.1181(12) 0.537(5) 0.132 Uiso 1 1 d D . .
H3B H 0.216(4) 0.152(3) 0.6036(19) 0.132 Uiso 1 1 d D . .
C64 C 0.2510(5) 0.0194(5) 0.5616(9) 0.188(4) Uani 1 1 d DU . .
H64A H 0.2769 -0.0116 0.5578 0.282 Uiso 1 1 calc R . .
H64B H 0.2529 0.0274 0.6246 0.282 Uiso 1 1 calc R . .
H64C H 0.2675 0.0491 0.5337 0.282 Uiso 1 1 calc R . .
C65 C 0.1829(5) 0.0091(4) 0.5134(9) 0.172(4) Uani 1 1 d DU . .
H65A H 0.1804 0.0004 0.4500 0.207 Uiso 1 1 calc R . .
H65B H 0.1655 -0.0205 0.5416 0.207 Uiso 1 1 calc R . .
O4 O 0.1477(4) 0.0549(3) 0.5193(5) 0.161(3) Uani 1 1 d DU . .
C66 C 0.0841(4) 0.0487(4) 0.4758(9) 0.171(4) Uani 1 1 d DU . .
H66A H 0.0655 0.0191 0.5023 0.206 Uiso 1 1 calc R . .
H66B H 0.0806 0.0411 0.4117 0.206 Uiso 1 1 calc R . .
C67 C 0.0478(5) 0.0990(5) 0.4855(9) 0.191(5) Uani 1 1 d DU . .
H67A H 0.0029 0.0949 0.4548 0.286 Uiso 1 1 calc R . .
H67B H 0.0662 0.1282 0.4588 0.286 Uiso 1 1 calc R . .
H67C H 0.0510 0.1062 0.5491 0.286 Uiso 1 1 calc R . .
C68 C 0.5057(8) 0.1230(6) 0.3435(10) 0.243(5) Uani 1 1 d DU . .
H68A H 0.5308 0.1115 0.3014 0.365 Uiso 1 1 calc R . .
H68B H 0.5256 0.1540 0.3757 0.365 Uiso 1 1 calc R . .
H68C H 0.4624 0.1316 0.3104 0.365 Uiso 1 1 calc R . .
C69 C 0.5032(7) 0.0806(6) 0.4084(10) 0.237(5) Uani 1 1 d DU . .
H69A H 0.4848 0.0488 0.3755 0.284 Uiso 1 1 calc R . .
H69B H 0.5470 0.0721 0.4421 0.284 Uiso 1 1 calc R . .
O5 O 0.4668(5) 0.0949(4) 0.4677(7) 0.216(4) Uani 1 1 d DU . .
C70 C 0.4646(8) 0.0587(5) 0.5312(10) 0.239(5) Uani 1 1 d DU . .
H70A H 0.5086 0.0479 0.5600 0.287 Uiso 1 1 calc R . .
H70B H 0.4416 0.0276 0.5020 0.287 Uiso 1 1 calc R . .
C71 C 0.4324(8) 0.0779(6) 0.6024(9) 0.245(5) Uani 1 1 d DU . .
H71A H 0.4316 0.0497 0.6454 0.367 Uiso 1 1 calc R . .
H71B H 0.3887 0.0886 0.5745 0.367 Uiso 1 1 calc R . .
H71C H 0.4560 0.1077 0.6336 0.367 Uiso 1 1 calc R . .
C72 C 0.0924(13) 0.8458(10) 0.624(2) 0.278(8) Uani 0.50 1 d PDU E 1
H72A H 0.0516 0.8422 0.5806 0.417 Uiso 0.50 1 calc PR E 1
H72B H 0.1255 0.8558 0.5931 0.417 Uiso 0.50 1 calc PR E 1
H72C H 0.0888 0.8729 0.6679 0.417 Uiso 0.50 1 calc PR E 1
C73 C 0.1099(10) 0.7950(10) 0.671(2) 0.271(7) Uani 0.50 1 d PDU E 1
H73A H 0.0894 0.7923 0.7227 0.325 Uiso 0.50 1 calc PR E 1
H73B H 0.0946 0.7657 0.6300 0.325 Uiso 0.50 1 calc PR E 1
O6 O 0.1754(9) 0.7923(7) 0.7018(17) 0.276(6) Uani 0.50 1 d PDU E 1
C74 C 0.1979(11) 0.7451(9) 0.735(2) 0.284(7) Uani 0.50 1 d PDU E 1
H74A H 0.1796 0.7175 0.6910 0.341 Uiso 0.50 1 calc PR E 1
H74B H 0.1845 0.7381 0.7908 0.341 Uiso 0.50 1 calc PR E 1
C75 C 0.2706(12) 0.7435(12) 0.753(2) 0.288(8) Uani 0.50 1 d PDU E 1
H75A H 0.2847 0.7073 0.7498 0.432 Uiso 0.50 1 calc PR E 1
H75B H 0.2889 0.7579 0.8120 0.432 Uiso 0.50 1 calc PR E 1
H75C H 0.2847 0.7643 0.7072 0.432 Uiso 0.50 1 calc PR E 1

loop_
_atom_site_aniso_label
_atom_site_aniso_U_11
_atom_site_aniso_U_22
_atom_site_aniso_U_33
_atom_site_aniso_U_23
_atom_site_aniso_U_13
_atom_site_aniso_U_12
Ir1 0.03032(11) 0.05354(14) 0.02420(10) -0.00026(12) 0.00665(7) 0.00425(12)
S1 0.0348(7) 0.0541(9) 0.0223(6) 0.0015(7) 0.0065(5) -0.0004(7)
O1 0.046(2) 0.066(3) 0.033(2) 0.013(2) 0.0086(18) 0.011(2)
O2 0.043(2) 0.066(3) 0.0217(19) -0.0057(18) 0.0061(17) -0.003(2)
N1 0.033(2) 0.046(3) 0.026(2) 0.005(2) 0.0091(19) 0.007(2)
N2 0.040(3) 0.053(3) 0.022(2) -0.001(2) 0.008(2) 0.001(2)
C1 0.038(3) 0.053(4) 0.040(3) 0.002(3) 0.015(3) 0.011(3)
C2 0.030(3) 0.060(4) 0.032(3) -0.008(3) 0.009(2) 0.011(3)
C3 0.028(3) 0.065(4) 0.038(3) 0.003(3) 0.011(2) 0.013(3)
C4 0.030(3) 0.065(4) 0.041(3) -0.004(3) 0.005(2) 0.009(3)
C5 0.036(3) 0.063(4) 0.044(3) 0.002(3) 0.008(3) 0.020(3)
C6 0.063(4) 0.057(4) 0.060(4) 0.001(3) 0.026(3) 0.019(3)
C7 0.046(4) 0.069(5) 0.046(4) -0.014(3) 0.010(3) 0.000(3)
C8 0.039(3) 0.057(4) 0.034(3) 0.008(3) 0.016(2) 0.009(3)
C9 0.043(4) 0.094(6) 0.052(4) -0.013(4) 0.007(3) -0.004(4)
C10 0.050(4) 0.094(6) 0.040(4) 0.002(4) 0.002(3) 0.017(4)
C11 0.038(3) 0.068(4) 0.036(3) 0.001(3) 0.008(3) 0.000(3)
C12 0.046(3) 0.064(5) 0.052(4) 0.010(4) 0.002(3) -0.003(4)
C13 0.067(5) 0.077(5) 0.077(5) 0.011(4) -0.002(4) -0.016(4)
C14 0.049(5) 0.134(9) 0.082(6) 0.010(6) -0.004(4) -0.027(5)
C15 0.041(4) 0.140(9) 0.092(7) 0.002(6) 0.006(4) 0.005(5)
C16 0.046(4) 0.105(6) 0.068(5) -0.017(4) 0.010(3) 0.011(4)
C17 0.068(4) 0.051(4) 0.027(3) -0.002(3) 0.007(3) 0.005(3)
C18 0.069(5) 0.070(5) 0.048(4) -0.017(3) 0.017(3) -0.021(4)
C19 0.092(6) 0.099(7) 0.047(4) -0.016(4) 0.019(4) -0.040(5)
C20 0.157(10) 0.080(7) 0.044(5) 0.003(4) 0.002(5) -0.049(7)
C21 0.171(10) 0.054(5) 0.065(6) -0.004(4) -0.012(6) 0.003(6)
C22 0.106(6) 0.059(5) 0.064(5) -0.009(4) -0.012(4) 0.012(5)
C23 0.036(3) 0.052(4) 0.030(3) 0.003(3) 0.009(2) -0.002(3)
C24 0.056(4) 0.064(5) 0.087(5) -0.023(4) 0.039(4) -0.013(4)
C25 0.065(5) 0.084(6) 0.105(6) -0.034(5) 0.037(5) -0.031(4)
C26 0.040(4) 0.091(6) 0.069(5) -0.004(4) 0.012(3) -0.022(4)
C27 0.041(4) 0.089(6) 0.073(5) -0.019(4) 0.012(3) 0.001(4)
C28 0.038(3) 0.082(5) 0.049(4) -0.017(3) 0.005(3) 0.000(3)
C29 0.058(5) 0.141(9) 0.134(8) -0.044(7) 0.026(5) -0.044(5)
C30 0.043(3) 0.053(4) 0.030(3) 0.002(3) 0.010(2) 0.005(3)
C31 0.046(3) 0.057(4) 0.028(3) 0.004(3) 0.013(2) 0.010(3)
C32 0.042(3) 0.044(4) 0.061(4) 0.001(3) 0.009(3) -0.004(3)
C33 0.038(3) 0.065(4) 0.060(4) -0.007(3) 0.005(3) 0.001(3)
C34 0.052(3) 0.082(4) 0.065(4) -0.016(3) 0.013(3) -0.002(3)
C35 0.070(5) 0.054(4) 0.064(5) -0.007(4) 0.006(4) -0.006(4)
C36 0.056(3) 0.063(4) 0.066(3) -0.010(3) 0.003(3) -0.005(3)
C37 0.037(3) 0.051(4) 0.070(4) -0.006(3) 0.009(3) 0.000(3)
C38 0.065(3) 0.103(4) 0.074(3) -0.019(3) 0.023(3) -0.001(3)
F1 0.060(4) 0.104(4) 0.075(4) -0.022(4) 0.023(3) 0.005(4)
F2 0.069(4) 0.106(4) 0.073(4) -0.022(4) 0.024(3) 0.000(4)
F3 0.069(4) 0.108(4) 0.080(4) -0.013(4) 0.026(4) -0.006(4)
C38A 0.065(3) 0.103(4) 0.074(3) -0.019(3) 0.023(3) 0.000(3)
F1A 0.070(4) 0.106(5) 0.072(4) -0.020(4) 0.025(4) -0.002(4)
F2A 0.063(4) 0.104(4) 0.077(4) -0.020(4) 0.024(4) -0.001(4)
F3A 0.064(4) 0.104(4) 0.078(4) -0.020(4) 0.023(4) 0.004(4)
C38B 0.065(3) 0.104(4) 0.074(3) -0.018(3) 0.023(3) 0.000(3)
F1B 0.059(3) 0.102(4) 0.079(3) -0.021(3) 0.025(3) 0.007(3)
F2B 0.076(3) 0.116(4) 0.072(3) -0.018(3) 0.026(3) -0.002(3)
F3B 0.064(3) 0.106(4) 0.079(4) -0.015(4) 0.029(3) -0.006(3)
C39 0.065(3) 0.084(3) 0.076(3) -0.011(3) -0.005(3) -0.002(3)
F4 0.062(3) 0.087(4) 0.083(4) -0.005(3) -0.005(3) 0.007(3)
F5 0.076(3) 0.087(4) 0.071(3) -0.011(3) -0.011(3) 0.001(3)
F6 0.067(3) 0.089(4) 0.080(4) -0.023(3) -0.006(3) -0.017(3)
C39A 0.065(3) 0.084(3) 0.076(3) -0.012(3) -0.006(3) -0.003(3)
F4A 0.069(4) 0.085(4) 0.077(4) -0.015(4) -0.008(4) -0.007(4)
F5A 0.063(4) 0.087(4) 0.080(4) -0.013(4) -0.006(4) -0.004(4)
F6A 0.067(4) 0.085(4) 0.077(4) -0.009(4) -0.008(4) 0.002(4)
C39B 0.065(3) 0.084(3) 0.076(3) -0.012(3) -0.005(3) -0.003(3)
F4B 0.072(4) 0.086(4) 0.074(4) -0.009(4) -0.011(3) -0.001(4)
F5B 0.063(4) 0.088(4) 0.080(4) -0.019(4) -0.004(4) -0.011(3)
F6B 0.063(4) 0.085(4) 0.079(4) -0.005(4) -0.008(3) 0.005(4)
C40 0.030(3) 0.060(4) 0.052(4) -0.004(3) 0.008(3) 0.007(3)
C41 0.030(3) 0.059(4) 0.048(4) 0.005(3) 0.005(3) 0.006(3)
C42 0.031(3) 0.054(3) 0.062(3) -0.002(3) 0.009(2) 0.001(2)
C43 0.035(3) 0.066(5) 0.064(4) -0.006(4) 0.002(3) 0.001(3)
C44 0.050(3) 0.083(4) 0.055(3) 0.003(3) 0.009(3) 0.000(3)
C45 0.040(3) 0.058(4) 0.053(4) 0.008(3) 0.011(3) -0.002(3)
C46 0.036(3) 0.059(3) 0.075(3) -0.002(3) 0.014(3) 0.000(3)
F7 0.047(3) 0.067(4) 0.070(3) 0.006(3) 0.014(3) -0.003(3)
F8 0.042(4) 0.056(3) 0.086(4) -0.006(3) 0.017(3) 0.002(3)
F9 0.035(3) 0.063(3) 0.078(4) -0.008(3) 0.018(3) -0.004(3)
C46A 0.038(3) 0.061(3) 0.075(3) -0.002(3) 0.015(3) -0.002(3)
F7A 0.038(4) 0.062(4) 0.078(4) -0.003(4) 0.016(4) -0.004(4)
F8A 0.041(5) 0.065(4) 0.076(4) -0.006(4) 0.017(4) -0.006(4)
F9A 0.040(4) 0.061(4) 0.077(4) 0.002(4) 0.016(4) 0.000(4)
C46B 0.037(3) 0.059(3) 0.076(3) -0.002(3) 0.015(3) 0.000(3)
F7B 0.037(3) 0.062(4) 0.070(4) 0.004(3) 0.020(3) 0.009(3)
F8B 0.044(4) 0.059(3) 0.082(4) 0.001(3) 0.010(3) -0.006(3)
F9B 0.034(3) 0.063(4) 0.084(4) -0.005(3) 0.021(3) -0.008(3)
C47 0.076(4) 0.107(4) 0.054(3) 0.003(3) 0.006(3) 0.001(3)
F10 0.078(4) 0.113(5) 0.055(4) -0.003(4) 0.004(4) -0.003(4)
F11 0.080(4) 0.113(5) 0.051(4) 0.010(5) 0.012(4) 0.002(4)
F12 0.084(4) 0.113(4) 0.057(4) 0.010(4) -0.001(4) 0.004(4)
C47A 0.077(4) 0.108(4) 0.054(3) 0.004(3) 0.006(3) 0.002(4)
F10A 0.080(4) 0.111(5) 0.054(4) 0.010(4) 0.009(4) 0.001(4)
F11A 0.088(5) 0.120(6) 0.049(5) 0.001(5) 0.002(5) 0.017(5)
F12A 0.079(4) 0.112(4) 0.053(4) 0.001(4) 0.006(4) 0.001(4)
C47B 0.076(3) 0.107(4) 0.054(3) 0.003(3) 0.006(3) 0.000(3)
F10B 0.081(5) 0.107(4) 0.056(4) -0.006(4) 0.004(4) 0.007(4)
F11B 0.083(4) 0.111(5) 0.054(3) 0.009(4) 0.011(3) 0.001(4)
F12B 0.083(4) 0.115(4) 0.053(4) 0.007(4) 0.006(3) 0.011(4)
C48 0.039(3) 0.061(4) 0.062(4) 0.003(3) 0.013(3) -0.004(3)
C49 0.052(4) 0.065(5) 0.074(5) 0.006(4) 0.022(4) -0.001(3)
C50 0.056(3) 0.077(4) 0.111(5) 0.029(4) 0.029(3) 0.002(3)
C51 0.097(6) 0.058(5) 0.124(8) 0.022(5) 0.033(6) -0.005(5)
C52 0.070(4) 0.079(4) 0.224(6) 0.048(5) 0.013(4) -0.017(3)
C53 0.054(4) 0.074(6) 0.103(6) 0.011(5) 0.004(4) -0.010(4)
C54 0.069(3) 0.098(4) 0.147(4) 0.033(4) 0.025(3) 0.013(3)
F13 0.063(4) 0.104(5) 0.146(5) 0.043(4) 0.006(4) 0.005(4)
F14 0.075(4) 0.105(4) 0.147(5) 0.043(4) 0.012(4) 0.014(4)
F15 0.081(4) 0.117(5) 0.164(5) 0.021(4) 0.039(4) 0.018(4)
C54A 0.069(3) 0.099(4) 0.147(4) 0.033(4) 0.025(3) 0.013(4)
F13A 0.079(4) 0.112(5) 0.150(5) 0.038(5) 0.001(4) 0.013(4)
F14A 0.077(4) 0.100(4) 0.160(6) 0.035(4) 0.028(4) 0.023(4)
F15A 0.066(4) 0.103(6) 0.165(5) 0.030(5) 0.038(4) 0.006(5)
C55 0.088(4) 0.089(4) 0.242(5) 0.045(4) 0.009(4) -0.027(3)
F16 0.096(4) 0.087(4) 0.246(5) 0.045(4) 0.010(4) -0.031(4)
F17 0.081(4) 0.091(4) 0.244(5) 0.050(5) 0.016(4) -0.032(4)
F18 0.093(5) 0.093(5) 0.240(5) 0.037(5) 0.002(5) -0.028(4)
C55A 0.088(4) 0.089(4) 0.242(5) 0.047(4) 0.011(4) -0.028(4)
F16A 0.086(4) 0.090(4) 0.244(5) 0.046(5) 0.009(5) -0.033(4)
F17A 0.093(5) 0.086(4) 0.245(6) 0.042(5) 0.010(5) -0.031(4)
F18A 0.092(5) 0.096(5) 0.242(6) 0.052(5) 0.016(5) -0.031(5)
C55B 0.088(4) 0.089(4) 0.241(5) 0.046(4) 0.009(4) -0.027(3)
F16B 0.096(5) 0.086(4) 0.246(6) 0.042(5) 0.009(5) -0.030(4)
F17B 0.086(4) 0.094(4) 0.243(5) 0.051(5) 0.016(4) -0.031(4)
F18B 0.087(5) 0.090(5) 0.243(6) 0.045(5) 0.002(5) -0.032(4)
C56 0.036(3) 0.067(5) 0.070(5) -0.017(4) 0.009(3) -0.011(3)
C57 0.039(3) 0.061(5) 0.089(5) -0.012(4) 0.013(4) -0.004(3)
C58 0.042(3) 0.080(4) 0.147(5) -0.029(3) 0.026(3) -0.003(3)
C59 0.059(5) 0.113(7) 0.136(8) -0.054(6) 0.045(5) -0.023(5)
C60 0.087(5) 0.155(6) 0.099(4) -0.037(4) 0.053(4) -0.028(5)
C61 0.049(4) 0.105(6) 0.069(5) -0.010(4) 0.022(4) -0.018(4)
C62 0.052(3) 0.093(4) 0.166(4) -0.025(3) 0.023(3) 0.011(3)
F19 0.049(3) 0.097(4) 0.172(5) -0.030(4) 0.021(3) 0.008(3)
F20 0.061(4) 0.098(4) 0.163(5) -0.018(4) 0.020(4) 0.008(4)
F21 0.059(4) 0.098(4) 0.168(5) -0.022(4) 0.010(4) 0.023(4)
C62A 0.053(3) 0.095(4) 0.165(4) -0.025(4) 0.024(3) 0.012(3)
F19A 0.062(4) 0.099(5) 0.159(5) -0.021(4) 0.019(4) 0.020(4)
F20A 0.052(3) 0.100(4) 0.170(5) -0.029(4) 0.018(4) 0.011(4)
F21A 0.060(4) 0.094(4) 0.168(5) -0.028(4) 0.020(5) 0.011(4)
C62B 0.052(3) 0.093(4) 0.165(4) -0.025(3) 0.023(3) 0.012(3)
F19B 0.062(4) 0.096(4) 0.171(5) -0.030(4) 0.024(4) 0.013(4)
F20B 0.063(4) 0.099(5) 0.155(5) -0.020(4) 0.019(4) 0.014(4)
F21B 0.044(4) 0.095(4) 0.169(5) -0.028(4) 0.019(4) 0.018(4)
C63 0.127(4) 0.182(5) 0.112(4) -0.033(4) 0.071(4) -0.033(4)
F22 0.147(5) 0.186(6) 0.109(5) -0.021(5) 0.067(4) -0.026(5)
F23 0.146(5) 0.190(6) 0.113(5) -0.050(5) 0.068(4) -0.029(5)
F24 0.139(5) 0.181(6) 0.121(5) -0.028(5) 0.078(4) -0.048(5)
C63A 0.128(4) 0.182(5) 0.112(4) -0.033(4) 0.070(4) -0.033(4)
F22A 0.135(5) 0.198(6) 0.128(5) -0.027(5) 0.084(4) -0.028(5)
F23A 0.132(5) 0.178(6) 0.107(5) -0.020(5) 0.072(4) -0.039(5)
F24A 0.150(5) 0.191(6) 0.109(4) -0.037(5) 0.057(4) -0.038(5)
B1 0.031(3) 0.066(5) 0.056(5) -0.003(4) 0.009(3) 0.000(3)
O3 0.111(4) 0.103(4) 0.046(3) -0.003(3) 0.012(3) -0.042(4)
C64 0.250(9) 0.178(9) 0.131(8) -0.005(8) 0.032(8) -0.009(8)
C65 0.238(8) 0.169(8) 0.112(7) -0.001(7) 0.045(7) -0.019(7)
O4 0.210(7) 0.156(6) 0.108(5) 0.005(5) 0.017(5) -0.051(5)
C66 0.202(8) 0.178(8) 0.113(6) 0.000(7) -0.007(6) -0.069(7)
C67 0.201(9) 0.201(10) 0.140(8) 0.011(9) -0.022(8) -0.053(7)
C68 0.246(10) 0.229(11) 0.236(11) -0.051(8) 0.018(9) 0.122(10)
C69 0.240(9) 0.198(9) 0.241(9) -0.051(7) -0.008(7) 0.121(8)
O5 0.243(8) 0.160(7) 0.207(8) -0.049(6) -0.026(6) 0.106(6)
C70 0.273(10) 0.174(9) 0.226(9) -0.023(7) -0.034(8) 0.092(8)
C71 0.302(12) 0.177(10) 0.214(11) -0.012(9) -0.026(9) 0.088(10)
C72 0.426(15) 0.217(14) 0.251(14) -0.089(13) 0.200(14) -0.049(14)
C73 0.425(14) 0.212(13) 0.238(12) -0.087(11) 0.206(13) -0.061(13)
O6 0.438(14) 0.214(12) 0.236(11) -0.085(11) 0.199(12) -0.048(12)
C74 0.449(14) 0.226(13) 0.235(12) -0.078(12) 0.197(13) -0.043(13)
C75 0.451(15) 0.227(15) 0.240(14) -0.071(14) 0.191(16) -0.040(14)

loop_
_atom_type_symbol
_atom_type_description
_atom_type_scat_dispersion_real
_atom_type_scat_dispersion_imag
_atom_type_scat_source
C C 0.0033 0.0016 'International Tables Vol C Tables 4.2.6.8 and 6.1.1.4'
H H 0.0000 0.0000 'International Tables Vol C Tables 4.2.6.8 and 6.1.1.4'
B B 0.0013 0.0007 'International Tables Vol C Tables 4.2.6.8 and 6.1.1.4'
N N 0.0061 0.0033 'International Tables Vol C Tables 4.2.6.8 and 6.1.1.4'
O O 0.0106 0.0060 'International Tables Vol C Tables 4.2.6.8 and 6.1.1.4'
F F 0.0171 0.0103 'International Tables Vol C Tables 4.2.6.8 and 6.1.1.4'
S S 0.1246 0.1234 'International Tables Vol C Tables 4.2.6.8 and 6.1.1.4'
Ir Ir -1.4442 7.9887 'International Tables Vol C Tables 4.2.6.8 and 6.1.1.4'

loop_
_exptl_crystal_face_index_h
_exptl_crystal_face_index_k
_exptl_crystal_face_index_l
_exptl_crystal_face_perp_dist
0.00 0.00 -1.00 0.1700
0.00 0.00 1.00 0.1700
0.00 4.00 1.00 0.1400
1.00 1.00 0.00 0.1700
-1.00 -1.00 0.00 0.1700
2.00 -3.00 -1.00 0.1700
1.00 0.00 1.00 0.2000

loop_
_geom_angle_atom_site_label_1
_geom_angle_atom_site_label_2
_geom_angle_atom_site_label_3
_geom_angle
N1 Ir1 N2 78.41(17)
N1 Ir1 C4 137.7(2)
N2 Ir1 C4 120.1(2)
N1 Ir1 C2 148.1(2)
N2 Ir1 C2 111.49(19)
C4 Ir1 C2 65.1(2)
N1 Ir1 C3 173.5(2)
N2 Ir1 C3 99.30(19)
C4 Ir1 C3 38.7(2)
C2 Ir1 C3 38.4(2)
N1 Ir1 C1 119.60(19)
N2 Ir1 C1 149.19(19)
C4 Ir1 C1 65.1(2)
C2 Ir1 C1 39.9(2)
C3 Ir1 C1 65.2(2)
N1 Ir1 C5 115.86(19)
N2 Ir1 C5 159.3(2)
C4 Ir1 C5 39.3(2)
C2 Ir1 C5 65.0(2)
C3 Ir1 C5 64.8(2)
C1 Ir1 C5 37.8(2)
O1 S1 O2 117.9(2)
O1 S1 N1 107.8(2)
O2 S1 N1 109.0(2)
O1 S1 C23 108.9(3)
O2 S1 C23 106.9(2)
N1 S1 C23 105.7(2)
C31 N1 S1 114.1(3)
C31 N1 Ir1 117.5(3)
S1 N1 Ir1 128.3(3)
C30 N2 Ir1 113.7(3)
C30 N2 H2A 105(3)
Ir1 N2 H2A 112(3)
C30 N2 H2B 109(3)
Ir1 N2 H2B 113(3)
H2A N2 H2B 103(3)
C5 C1 C2 107.9(5)
C5 C1 C6 127.5(5)
C2 C1 C6 124.4(5)
C5 C1 Ir1 72.3(3)
C2 C1 Ir1 69.3(3)
C6 C1 Ir1 127.8(4)
C3 C2 C1 107.7(5)
C3 C2 C7 127.9(5)
C1 C2 C7 124.3(6)
C3 C2 Ir1 71.5(3)
C1 C2 Ir1 70.8(3)
C7 C2 Ir1 126.2(4)
C2 C3 C4 108.4(5)
C2 C3 C8 125.0(5)
C4 C3 C8 126.5(6)
C2 C3 Ir1 70.1(3)
C4 C3 Ir1 69.7(3)
C8 C3 Ir1 125.7(4)
C3 C4 C5 108.4(5)
C3 C4 C9 126.0(6)
C5 C4 C9 125.5(5)
C3 C4 Ir1 71.7(3)
C5 C4 Ir1 72.6(3)
C9 C4 Ir1 125.6(4)
C1 C5 C4 107.4(5)
C1 C5 C10 128.4(6)
C4 C5 C10 124.1(6)
C1 C5 Ir1 69.9(3)
C4 C5 Ir1 68.1(3)
C10 C5 Ir1 129.0(4)
C1 C6 H6A 109.5
C1 C6 H6B 109.5
H6A C6 H6B 109.5
C1 C6 H6C 109.5
H6A C6 H6C 109.5
H6B C6 H6C 109.5
C2 C7 H7A 109.5
C2 C7 H7B 109.5
H7A C7 H7B 109.5
C2 C7 H7C 109.5
H7A C7 H7C 109.5
H7B C7 H7C 109.5
C3 C8 H8A 109.5
C3 C8 H8B 109.5
H8A C8 H8B 109.5
C3 C8 H8C 109.5
H8A C8 H8C 109.5
H8B C8 H8C 109.5
C4 C9 H9A 109.5
C4 C9 H9B 109.5
H9A C9 H9B 109.5
C4 C9 H9C 109.5
H9A C9 H9C 109.5
H9B C9 H9C 109.5
C5 C10 H10A 109.5
C5 C10 H10B 109.5
H10A C10 H10B 109.5
C5 C10 H10C 109.5
H10A C10 H10C 109.5
H10B C10 H10C 109.5
C12 C11 C16 117.8(6)
C12 C11 C30 125.3(6)
C16 C11 C30 116.9(6)
C11 C12 C13 120.6(7)
C11 C12 H12 119.7
C13 C12 H12 119.7
C14 C13 C12 120.4(8)
C14 C13 H13 119.8
C12 C13 H13 119.8
C15 C14 C13 119.7(8)
C15 C14 H14 120.1
C13 C14 H14 120.1
C14 C15 C16 120.8(8)
C14 C15 H15 119.6
C16 C15 H15 119.6
C15 C16 C11 120.6(8)
C15 C16 H16 119.7
C11 C16 H16 119.7
C18 C17 C22 117.9(7)
C18 C17 C31 124.3(6)
C22 C17 C31 117.7(6)
C17 C18 C19 121.0(8)
C17 C18 H18 119.5
C19 C18 H18 119.5
C20 C19 C18 120.8(8)
C20 C19 H19 119.6
C18 C19 H19 119.6
C21 C20 C19 118.5(8)
C21 C20 H20 120.7
C19 C20 H20 120.7
C20 C21 C22 121.5(9)
C20 C21 H21 119.3
C22 C21 H21 119.3
C21 C22 C17 120.3(8)
C21 C22 H22 119.8
C17 C22 H22 119.8
C24 C23 C28 119.9(6)
C24 C23 S1 119.6(5)
C28 C23 S1 120.5(5)
C23 C24 C25 119.5(6)
C23 C24 H24 120.3
C25 C24 H24 120.3
C26 C25 C24 121.4(7)
C26 C25 H25 119.3
C24 C25 H25 119.3
C27 C26 C25 118.4(6)
C27 C26 C29 121.1(7)
C25 C26 C29 120.5(7)
C26 C27 C28 121.6(7)
C26 C27 H27 119.2
C28 C27 H27 119.2
C27 C28 C23 119.1(6)
C27 C28 H28 120.4
C23 C28 H28 120.4
C26 C29 H29A 109.5
C26 C29 H29B 109.5
H29A C29 H29B 109.5
C26 C29 H29C 109.5
H29A C29 H29C 109.5
H29B C29 H29C 109.5
N2 C30 C11 113.8(5)
N2 C30 C31 105.4(4)
C11 C30 C31 112.2(5)
N2 C30 H30 108.4
C11 C30 H30 108.4
C31 C30 H30 108.4
N1 C31 C17 113.9(5)
N1 C31 C30 105.0(4)
C17 C31 C30 110.3(5)
N1 C31 H31 109.2
C17 C31 H31 109.2
C30 C31 H31 109.2
C33 C32 C37 120.0
C33 C32 B1 117.9(3)
C37 C32 B1 122.0(3)
C34 C33 C32 120.0
C34 C33 H33 120.0
C32 C33 H33 120.0
C33 C34 C35 120.0
C33 C34 C38B 118.7(4)
C35 C34 C38B 121.0(4)
C33 C34 C38A 121.8(5)
C35 C34 C38A 117.3(5)
C33 C34 C38 119.9(4)
C35 C34 C38 120.1(4)
C34 C35 C36 120.0
C34 C35 H35 120.0
C36 C35 H35 120.0
C37 C36 C35 120.0
C37 C36 C39B 118.8(4)
C35 C36 C39B 121.2(4)
C37 C36 C39 120.0(4)
C35 C36 C39 120.0(4)
C37 C36 C39A 118.4(5)
C35 C36 C39A 121.6(5)
C36 C37 C32 120.0
C36 C37 H37 120.0
C32 C37 H37 120.0
F2 C38 F3 106.6(6)
F2 C38 F1 106.7(5)
F3 C38 F1 106.1(5)
F2 C38 C34 113.3(6)
F3 C38 C34 111.6(6)
F1 C38 C34 112.1(6)
F2A C38A F3A 106.3(7)
F2A C38A F1A 106.6(7)
F3A C38A F1A 105.7(7)
F2A C38A C34 113.2(7)
F3A C38A C34 112.3(7)
F1A C38A C34 112.2(7)
F2B C38B F1B 106.4(6)
F2B C38B F3B 106.1(6)
F1B C38B F3B 105.3(6)
F2B C38B C34 114.0(6)
F1B C38B C34 112.6(6)
F3B C38B C34 111.9(6)
F5 C39 F6 107.1(6)
F5 C39 F4 106.8(6)
F6 C39 F4 106.0(6)
F5 C39 C36 114.1(6)
F6 C39 C36 111.3(6)
F4 C39 C36 111.2(6)
F5A C39A F6A 106.2(7)
F5A C39A F4A 106.3(7)
F6A C39A F4A 105.7(7)
F5A C39A C36 113.5(7)
F6A C39A C36 112.3(7)
F4A C39A C36 112.3(7)
F5B C39B F6B 106.4(7)
F5B C39B F4B 106.7(7)
F6B C39B F4B 106.2(7)
F5B C39B C36 112.8(6)
F6B C39B C36 111.9(6)
F4B C39B C36 112.4(6)
C41 C40 C45 120.0
C41 C40 B1 123.7(3)
C45 C40 B1 116.2(3)
C42 C41 C40 120.0
C42 C41 H41 120.0
C40 C41 H41 120.0
C43 C42 C41 120.0
C43 C42 C46 117.0(4)
C41 C42 C46 123.0(4)
C43 C42 C46A 126.4(5)
C41 C42 C46A 111.8(5)
C43 C42 C46B 120.9(4)
C41 C42 C46B 119.0(4)
C42 C43 C44 120.0
C42 C43 H42 120.0
C44 C43 H42 120.0
C45 C44 C43 120.0
C45 C44 C47B 120.9(4)
C43 C44 C47B 118.9(4)
C45 C44 C47 118.4(4)
C43 C44 C47 121.1(4)
C45 C44 C47A 115.9(5)
C43 C44 C47A 122.4(5)
C44 C45 C40 120.0
C44 C45 H45 120.0
C40 C45 H45 120.0
F8 C46 F9 106.6(6)
F8 C46 F7 106.5(6)
F9 C46 F7 106.3(6)
F8 C46 C42 113.9(6)
F9 C46 C42 111.6(6)
F7 C46 C42 111.6(6)
F8A C46A F9A 105.5(7)
F8A C46A F7A 106.3(7)
F9A C46A F7A 105.5(7)
F8A C46A C42 114.0(7)
F9A C46A C42 112.6(7)
F7A C46A C42 112.2(7)
F8B C46B F9B 105.9(6)
F8B C46B F7B 106.5(6)
F9B C46B F7B 105.8(6)
F8B C46B C42 114.3(6)
F9B C46B C42 112.2(6)
F7B C46B C42 111.6(6)
F11 C47 F12 106.6(7)
F11 C47 F10 106.0(7)
F12 C47 F10 106.0(6)
F11 C47 C44 113.7(6)
F12 C47 C44 111.6(6)
F10 C47 C44 112.4(6)
F11A C47A F12A 106.2(7)
F11A C47A F10A 105.9(7)
F12A C47A F10A 105.7(7)
F11A C47A C44 113.3(6)
F12A C47A C44 112.6(6)
F10A C47A C44 112.5(6)
F11B C47B F12B 106.0(6)
F11B C47B F10B 106.6(6)
F12B C47B F10B 106.2(6)
F11B C47B C44 113.8(6)
F12B C47B C44 111.6(6)
F10B C47B C44 112.2(6)
C49 C48 C53 120.0
C49 C48 B1 121.7(3)
C53 C48 B1 118.1(3)
C50 C49 C48 120.0
C50 C49 H49 120.0
C48 C49 H49 120.0
C51 C50 C49 120.0
C51 C50 C54A 120.3(4)
C49 C50 C54A 119.6(4)
C51 C50 C54 119.9(4)
C49 C50 C54 120.1(4)
C50 C51 C52 120.0
C50 C51 H51 120.0
C52 C51 H51 120.0
C51 C52 C53 120.0
C51 C52 C55 125.7(4)
C53 C52 C55 114.1(4)
C51 C52 C55B 123.2(5)
C53 C52 C55B 116.7(5)
C51 C52 C55A 107.6(5)
C53 C52 C55A 131.5(5)
C52 C53 C48 120.0
C52 C53 H53 120.0
C48 C53 H53 120.0
F14 C54 F15 106.3(6)
F14 C54 F13 105.8(6)
F15 C54 F13 104.2(6)
F14 C54 C50 114.3(6)
F15 C54 C50 112.6(6)
F13 C54 C50 112.8(6)
F14A C54A F13A 106.5(7)
F14A C54A F15A 106.2(7)
F13A C54A F15A 105.4(7)
F14A C54A C50 114.1(6)
F13A C54A C50 112.1(6)
F15A C54A C50 112.0(6)
F17 C55 F16 105.4(7)
F17 C55 F18 106.1(7)
F16 C55 F18 105.8(7)
F17 C55 C52 113.5(6)
F16 C55 C52 113.1(6)
F18 C55 C52 112.2(6)
F17A C55A F18A 106.0(7)
F17A C55A F16A 106.3(7)
F18A C55A F16A 105.1(7)
F17A C55A C52 112.9(7)
F18A C55A C52 113.2(7)
F16A C55A C52 112.7(6)
F17B C55B F16B 106.6(7)
F17B C55B F18B 106.0(7)
F16B C55B F18B 105.1(7)
F17B C55B C52 113.2(6)
F16B C55B C52 112.4(6)
F18B C55B C52 112.9(6)
C57 C56 C61 120.0
C57 C56 B1 121.3(4)
C61 C56 B1 118.6(4)
C56 C57 C58 120.0
C56 C57 H57 120.0
C58 C57 H57 120.0
C59 C58 C57 120.0
C59 C58 C62A 118.8(5)
C57 C58 C62A 120.9(5)
C59 C58 C62B 117.7(5)
C57 C58 C62B 122.0(5)
C59 C58 C62 122.0(5)
C57 C58 C62 117.4(5)
C58 C59 C60 120.0
C58 C59 H59 120.0
C60 C59 H59 120.0
C61 C60 C59 120.0
C61 C60 C63 124.1(5)
C59 C60 C63 115.6(5)
C61 C60 C63A 117.6(4)
C59 C60 C63A 122.4(4)
C60 C61 C56 120.0
C60 C61 H61 120.0
C56 C61 H61 120.0
F20 C62 F21 105.4(7)
F20 C62 F19 105.8(7)
F21 C62 F19 105.0(6)
F20 C62 C58 113.4(6)
F21 C62 C58 113.5(6)
F19 C62 C58 112.9(6)
F20A C62A F21A 106.8(7)
F20A C62A F19A 106.1(7)
F21A C62A F19A 105.8(7)
F20A C62A C58 114.2(7)
F21A C62A C58 111.1(6)
F19A C62A C58 112.3(7)
F20B C62B F21B 106.2(7)
F20B C62B F19B 106.2(7)
F21B C62B F19B 105.7(7)
F20B C62B C58 113.6(6)
F21B C62B C58 112.5(6)
F19B C62B C58 112.1(6)
F23 C63 F22 106.2(7)
F23 C63 F24 106.2(7)
F22 C63 F24 106.6(7)
F23 C63 C60 113.8(6)
F22 C63 C60 112.4(6)
F24 C63 C60 111.2(6)
F23A C63A F24A 106.1(7)
F23A C63A F22A 106.3(7)
F24A C63A F22A 106.0(7)
F23A C63A C60 114.0(6)
F24A C63A C60 112.1(6)
F22A C63A C60 111.9(6)
C48 B1 C56 112.0(5)
C48 B1 C32 103.9(5)
C56 B1 C32 113.6(4)
C48 B1 C40 111.7(4)
C56 B1 C40 102.6(5)
C32 B1 C40 113.3(5)
H3A O3 H3B 102(5)
C65 C64 H64A 109.5
C65 C64 H64B 109.5
H64A C64 H64B 109.5
C65 C64 H64C 109.5
H64A C64 H64C 109.5
H64B C64 H64C 109.5
O4 C65 C64 107.5(8)
O4 C65 H65A 110.2
C64 C65 H65A 110.2
O4 C65 H65B 110.2
C64 C65 H65B 110.2
H65A C65 H65B 108.5
C66 O4 C65 111.1(7)
O4 C66 C67 109.2(8)
O4 C66 H66A 109.8
C67 C66 H66A 109.8
O4 C66 H66B 109.8
C67 C66 H66B 109.8
H66A C66 H66B 108.3
C66 C67 H67A 109.5
C66 C67 H67B 109.5
H67A C67 H67B 109.5
C66 C67 H67C 109.5
H67A C67 H67C 109.5
H67B C67 H67C 109.5
C69 C68 H68A 109.5
C69 C68 H68B 109.5
H68A C68 H68B 109.5
C69 C68 H68C 109.5
H68A C68 H68C 109.5
H68B C68 H68C 109.5
O5 C69 C68 111.3(9)
O5 C69 H69A 109.4
C68 C69 H69A 109.4
O5 C69 H69B 109.4
C68 C69 H69B 109.4
H69A C69 H69B 108.0
C70 O5 C69 114.4(8)
O5 C70 C71 113.6(10)
O5 C70 H70A 108.9
C71 C70 H70A 108.9
O5 C70 H70B 108.9
C71 C70 H70B 108.9
H70A C70 H70B 107.7
C70 C71 H71A 109.5
C70 C71 H71B 109.5
H71A C71 H71B 109.5
C70 C71 H71C 109.5
H71A C71 H71C 109.5
H71B C71 H71C 109.5
C73 C72 H72A 109.5
C73 C72 H72B 109.5
H72A C72 H72B 109.5
C73 C72 H72C 109.5
H72A C72 H72C 109.5
H72B C72 H72C 109.5
O6 C73 C72 109.3(11)
O6 C73 H73A 109.8
C72 C73 H73A 109.8
O6 C73 H73B 109.8
C72 C73 H73B 109.8
H73A C73 H73B 108.3
C74 O6 C73 114.8(11)
O6 C74 C75 110.7(11)
O6 C74 H74A 109.5
C75 C74 H74A 109.5
O6 C74 H74B 109.5
C75 C74 H74B 109.5
H74A C74 H74B 108.1
C74 C75 H75A 109.5
C74 C75 H75B 109.5
H75A C75 H75B 109.5
C74 C75 H75C 109.5
H75A C75 H75C 109.5
H75B C75 H75C 109.5

loop_
_geom_bond_atom_site_label_1
_geom_bond_atom_site_label_2
_geom_bond_distance
Ir1 N1 1.983(4)
Ir1 N2 2.096(5)
Ir1 C4 2.135(5)
Ir1 C2 2.144(5)
Ir1 C3 2.162(5)
Ir1 C1 2.164(6)
Ir1 C5 2.196(5)
S1 O1 1.440(4)
S1 O2 1.457(4)
S1 N1 1.628(4)
S1 C23 1.758(6)
N1 C31 1.490(7)
N2 C30 1.485(7)
N2 H2A 0.92(2)
N2 H2B 0.92(2)
C1 C5 1.412(8)
C1 C2 1.471(8)
C1 C6 1.490(9)
C2 C3 1.415(8)
C2 C7 1.494(8)
C3 C4 1.422(8)
C3 C8 1.515(8)
C4 C5 1.457(8)
C4 C9 1.478(9)
C5 C10 1.509(8)
C6 H6A 0.9800
C6 H6B 0.9800
C6 H6C 0.9800
C7 H7A 0.9800
C7 H7B 0.9800
C7 H7C 0.9800
C8 H8A 0.9800
C8 H8B 0.9800
C8 H8C 0.9800
C9 H9A 0.9800
C9 H9B 0.9800
C9 H9C 0.9800
C10 H10A 0.9800
C10 H10B 0.9800
C10 H10C 0.9800
C11 C12 1.364(9)
C11 C16 1.394(9)
C11 C30 1.525(8)
C12 C13 1.388(9)
C12 H12 0.9500
C13 C14 1.358(11)
C13 H13 0.9500
C14 C15 1.344(12)
C14 H14 0.9500
C15 C16 1.372(11)
C15 H15 0.9500
C16 H16 0.9500
C17 C18 1.383(9)
C17 C22 1.391(9)
C17 C31 1.529(9)
C18 C19 1.392(10)
C18 H18 0.9500
C19 C20 1.372(12)
C19 H19 0.9500
C20 C21 1.370(13)
C20 H20 0.9500
C21 C22 1.389(12)
C21 H21 0.9500
C22 H22 0.9500
C23 C24 1.374(8)
C23 C28 1.383(8)
C24 C25 1.376(9)
C24 H24 0.9500
C25 C26 1.373(10)
C25 H25 0.9500
C26 C27 1.363(10)
C26 C29 1.518(9)
C27 C28 1.379(9)
C27 H27 0.9500
C28 H28 0.9500
C29 H29A 0.9800
C29 H29B 0.9800
C29 H29C 0.9800
C30 C31 1.539(7)
C30 H30 1.0000
C31 H31 1.0000
C32 C33 1.3900
C32 C37 1.3900
C32 B1 1.686(8)
C33 C34 1.3900
C33 H33 0.9500
C34 C35 1.3900
C34 C38B 1.477(7)
C34 C38A 1.480(8)
C34 C38 1.488(8)
C35 C36 1.3900
C35 H35 0.9500
C36 C37 1.3900
C36 C39B 1.480(8)
C36 C39 1.481(7)
C36 C39A 1.481(8)
C37 H37 0.9500
C38 F2 1.335(6)
C38 F3 1.349(6)
C38 F1 1.349(6)
C38A F2A 1.336(7)
C38A F3A 1.352(7)
C38A F1A 1.356(7)
C38B F2B 1.337(7)
C38B F1B 1.356(7)
C38B F3B 1.357(7)
C39 F5 1.333(7)
C39 F6 1.349(7)
C39 F4 1.355(7)
C39A F5A 1.336(7)
C39A F6A 1.354(7)
C39A F4A 1.355(7)
C39B F5B 1.333(7)
C39B F6B 1.353(7)
C39B F4B 1.354(7)
C40 C41 1.3900
C40 C45 1.3900
C40 B1 1.693(8)
C41 C42 1.3900
C41 H41 0.9500
C42 C43 1.3900
C42 C46 1.475(7)
C42 C46A 1.477(8)
C42 C46B 1.478(7)
C43 C44 1.3900
C43 H42 0.9500
C44 C45 1.3900
C44 C47B 1.486(8)
C44 C47 1.487(8)
C44 C47A 1.488(8)
C45 H45 0.9500
C46 F8 1.335(7)
C46 F9 1.353(7)
C46 F7 1.355(7)
C46A F8A 1.337(7)
C46A F9A 1.352(7)
C46A F7A 1.356(7)
C46B F8B 1.337(7)
C46B F9B 1.355(7)
C46B F7B 1.357(7)
C47 F11 1.336(7)
C47 F12 1.352(7)
C47 F10 1.356(7)
C47A F11A 1.336(7)
C47A F12A 1.353(7)
C47A F10A 1.356(7)
C47B F11B 1.334(7)
C47B F12B 1.352(7)
C47B F10B 1.357(7)
C48 C49 1.3900
C48 C53 1.3900
C48 B1 1.677(9)
C49 C50 1.3900
C49 H49 0.9500
C50 C51 1.3900
C50 C54A 1.472(8)
C50 C54 1.475(8)
C51 C52 1.3900
C51 H51 0.9500
C52 C53 1.3900
C52 C55 1.482(9)
C52 C55B 1.482(9)
C52 C55A 1.483(9)
C53 H53 0.9500
C54 F14 1.334(7)
C54 F15 1.357(7)
C54 F13 1.360(7)
C54A F14A 1.333(7)
C54A F13A 1.356(7)
C54A F15A 1.357(7)
C55 F17 1.342(7)
C55 F16 1.356(7)
C55 F18 1.357(7)
C55A F17A 1.340(7)
C55A F18A 1.357(7)
C55A F16A 1.357(7)
C55B F17B 1.337(7)
C55B F16B 1.356(7)
C55B F18B 1.357(7)
C56 C57 1.3900
C56 C61 1.3900
C56 B1 1.685(7)
C57 C58 1.3900
C57 H57 0.9500
C58 C59 1.3900
C58 C62A 1.473(9)
C58 C62B 1.476(9)
C58 C62 1.483(9)
C59 C60 1.3900
C59 H59 0.9500
C60 C61 1.3900
C60 C63 1.491(9)
C60 C63A 1.493(9)
C61 H61 0.9500
C62 F20 1.344(7)
C62 F21 1.353(7)
C62 F19 1.361(7)
C62A F20A 1.333(7)
C62A F21A 1.355(7)
C62A F19A 1.358(8)
C62B F20B 1.339(7)
C62B F21B 1.351(7)
C62B F19B 1.360(7)
C63 F23 1.335(7)
C63 F22 1.353(7)
C63 F24 1.353(7)
C63A F23A 1.334(7)
C63A F24A 1.353(7)
C63A F22A 1.354(7)
O3 H3A 0.86(3)
O3 H3B 0.84(2)
C64 C65 1.508(8)
C64 H64A 0.9800
C64 H64B 0.9800
C64 H64C 0.9800
C65 O4 1.410(7)
C65 H65A 0.9900
C65 H65B 0.9900
O4 C66 1.390(7)
C66 C67 1.534(8)
C66 H66A 0.9900
C66 H66B 0.9900
C67 H67A 0.9800
C67 H67B 0.9800
C67 H67C 0.9800
C68 C69 1.485(10)
C68 H68A 0.9800
C68 H68B 0.9800
C68 H68C 0.9800
C69 O5 1.384(10)
C69 H69A 0.9900
C69 H69B 0.9900
O5 C70 1.354(10)
C70 C71 1.507(11)
C70 H70A 0.9900
C70 H70B 0.9900
C71 H71A 0.9800
C71 H71B 0.9800
C71 H71C 0.9800
C72 C73 1.495(11)
C72 H72A 0.9800
C72 H72B 0.9800
C72 H72C 0.9800
C73 O6 1.385(11)
C73 H73A 0.9900
C73 H73B 0.9900
O6 C74 1.355(11)
C74 C75 1.530(12)
C74 H74A 0.9900
C74 H74B 0.9900
C75 H75A 0.9800
C75 H75B 0.9800
C75 H75C 0.9800

loop_
_geom_hbond_atom_site_label_D
_geom_hbond_atom_site_label_H
_geom_hbond_atom_site_label_A
_geom_hbond_distance_DH
_geom_hbond_distance_HA
_geom_hbond_distance_DA
_geom_hbond_angle_DHA
_geom_hbond_site_symmetry_A
N2 H2A O2 0.92(2) 2.01(2) 2.910(5) 166(4) 4_566
N2 H2B O3 0.92(2) 1.87(2) 2.772(7) 164(4) .
O3 H3A O4 0.86(3) 1.96(3) 2.727(9) 148(6) .
O3 H3B O1 0.84(2) 2.09(3) 2.906(6) 163(8) 4_566
